data_7227871
loop_
_publ_author_name
'Jadeja, R. N.'
'Vyas, K. M.'
'Upadhyay, K. K.'
'Devkar, R. V.'

_publ_section_title
;
 In vitro apoptosis-inducing effect and gene expression profiles of mixed
 ligand Cu(ii) complexes derived from 4-acyl pyrazolones on human lung
 cancer cells
;
_journal_issue 28
_journal_name_full 'RSC Adv.'
_journal_page_first 17107
_journal_paper_doi 10.1039/C7RA01025G
_journal_volume 7
_journal_year 2017
_chemical_formula_moiety 'C34 H26 Cu N5 O5'
_chemical_formula_sum 'C34 H26 Cu N5 O5'
_chemical_formula_weight 648.15
_chemical_name_systematic
;
 ? 
;
_space_group_crystal_system monoclinic
_space_group_IT_number 14
_space_group_name_Hall '-P 2yn'
_space_group_name_H-M_alt 'P 1 21/n 1'
_symmetry_space_group_name_Hall '-P 2yn'
_symmetry_space_group_name_H-M 'P 1 21/n 1'
_atom_sites_solution_hydrogens geom
_atom_sites_solution_primary direct
_atom_sites_solution_secondary difmap
_audit_creation_date 2015-09-22
_audit_creation_method
;
Olex2 1.2
(compiled 2015.01.26 svn.r3150 for OlexSys, GUI svn.r4998)
;
_audit_update_record
;
2016-06-29 deposited with the CCDC.
2017-03-12 downloaded from the CCDC.
;
_cell_angle_alpha 90.00
_cell_angle_beta 100.6935(18)
_cell_angle_gamma 90.00
_cell_formula_units_Z 4
_cell_length_a 11.9167(2)
_cell_length_b 13.7410(2)
_cell_length_c 18.0275(4)
_cell_measurement_reflns_used 5941
_cell_measurement_temperature 293(2)
_cell_measurement_theta_max 72.0310
_cell_measurement_theta_min 4.8760
_cell_volume 2900.69(9)
_computing_cell_refinement
;
CrysAlisPro, Agilent Technologies,
Version 1.171.36.28 (release 01-02-2013 CrysAlis171 .NET)
(compiled Feb  1 2013,16:14:44)
;
_computing_data_collection
;
CrysAlisPro, Agilent Technologies,
Version 1.171.36.28 (release 01-02-2013 CrysAlis171 .NET)
(compiled Feb  1 2013,16:14:44)
;
_computing_data_reduction
;
CrysAlisPro, Agilent Technologies,
Version 1.171.36.28 (release 01-02-2013 CrysAlis171 .NET)
(compiled Feb  1 2013,16:14:44)
;
_computing_molecular_graphics 'Olex2 (Dolomanov et al., 2009)'
_computing_publication_material 'Olex2 (Dolomanov et al., 2009)'
_computing_structure_refinement 'ShelXL (Sheldrick, 2008)'
_computing_structure_solution 'ShelXS (Sheldrick, 2008)'
_diffrn_ambient_temperature 293(2)
_diffrn_detector_area_resol_mean 8.0851
_diffrn_measured_fraction_theta_full 0.978
_diffrn_measured_fraction_theta_max 0.978
_diffrn_measurement_details
;
#__ type_ start__ end____ width___ exp.time_
  1 omega   14.00   40.00   1.0000    1.0000
omega____ theta____ kappa____ phi______ frames
    -        0.0000  -99.0000   30.0000 26

#__ type_ start__ end____ width___ exp.time_
  2 omega   -8.00   26.00   1.0000    1.1100
omega____ theta____ kappa____ phi______ frames
    -      -42.5000   38.0000 -150.0000 34

#__ type_ start__ end____ width___ exp.time_
  3 omega  -13.00   23.00   1.0000    1.1100
omega____ theta____ kappa____ phi______ frames
    -      -42.5000   38.0000    0.0000 36

#__ type_ start__ end____ width___ exp.time_
  4 omega  -87.00   30.00   1.0000    1.1100
omega____ theta____ kappa____ phi______ frames
    -      -42.5000   19.0000  150.0000 117

#__ type_ start__ end____ width___ exp.time_
  5 omega  -14.00   74.00   1.0000    1.1100
omega____ theta____ kappa____ phi______ frames
    -       55.0276  -57.0000  -60.0000 88

#__ type_ start__ end____ width___ exp.time_
  6 omega   23.00   93.00   1.0000    1.1100
omega____ theta____ kappa____ phi______ frames
    -       55.0276 -125.0000  -60.0000 70

#__ type_ start__ end____ width___ exp.time_
  7 omega   51.00  115.00   1.0000    1.1100
omega____ theta____ kappa____ phi______ frames
    -      110.0553 -111.0000  -90.0000 64

#__ type_ start__ end____ width___ exp.time_
  8 omega   48.00   73.00   1.0000    1.1100
omega____ theta____ kappa____ phi______ frames
    -      110.0553  -38.0000  -60.0000 25

#__ type_ start__ end____ width___ exp.time_
  9 omega   37.00   72.00   1.0000    1.1100
omega____ theta____ kappa____ phi______ frames
    -      110.0553  -25.0000   60.0000 35

#__ type_ start__ end____ width___ exp.time_
 10 omega   64.00  102.00   1.0000    1.1100
omega____ theta____ kappa____ phi______ frames
    -      110.0553  -50.0000 -150.0000 38

#__ type_ start__ end____ width___ exp.time_
 11 omega   37.00   78.00   1.0000    1.1100
omega____ theta____ kappa____ phi______ frames
    -      110.0553  -25.0000  -90.0000 41

#__ type_ start__ end____ width___ exp.time_
 12 omega   37.00   92.00   1.0000    1.1100
omega____ theta____ kappa____ phi______ frames
    -      110.0553  -25.0000    0.0000 55

#__ type_ start__ end____ width___ exp.time_
 13 omega   48.00   90.00   1.0000    1.1100
omega____ theta____ kappa____ phi______ frames
    -      110.0553  -25.0000  -60.0000 42

#__ type_ start__ end____ width___ exp.time_
 14 omega   42.00   82.00   1.0000    1.1100
omega____ theta____ kappa____ phi______ frames
    -      110.0553 -111.0000    0.0000 40

#__ type_ start__ end____ width___ exp.time_
 15 omega  101.00  128.00   1.0000    1.1100
omega____ theta____ kappa____ phi______ frames
    -      110.0553  111.0000  -90.0000 27

#__ type_ start__ end____ width___ exp.time_
 16 omega   44.00   69.00   1.0000    1.1100
omega____ theta____ kappa____ phi______ frames
    -      110.0553  -25.0000   30.0000 25

#__ type_ start__ end____ width___ exp.time_
 17 omega   38.00   63.00   1.0000    1.1100
omega____ theta____ kappa____ phi______ frames
    -      110.0553  -38.0000    0.0000 25

#__ type_ start__ end____ width___ exp.time_
 18 omega   43.00   85.00   1.0000    1.1100
omega____ theta____ kappa____ phi______ frames
    -      110.0553  -38.0000 -180.0000 42

#__ type_ start__ end____ width___ exp.time_
 19 omega   74.00  146.00   1.0000    1.1100
omega____ theta____ kappa____ phi______ frames
    -      110.0553  -92.0000  -90.0000 72
;
_diffrn_measurement_device_type 'Xcalibur, Eos, Gemini'
_diffrn_measurement_method '\w scans'
_diffrn_orient_matrix_UB_11 0.0877714000
_diffrn_orient_matrix_UB_12 0.0103937000
_diffrn_orient_matrix_UB_13 -0.0524072000
_diffrn_orient_matrix_UB_21 0.0962882000
_diffrn_orient_matrix_UB_22 0.0114084000
_diffrn_orient_matrix_UB_23 0.0693871000
_diffrn_orient_matrix_UB_31 0.0181420000
_diffrn_orient_matrix_UB_32 -0.1110365000
_diffrn_orient_matrix_UB_33 0.0022163000
_diffrn_radiation_monochromator graphite
_diffrn_radiation_type CuK\a
_diffrn_radiation_wavelength 1.54184
_diffrn_reflns_av_R_equivalents 0.0235
_diffrn_reflns_av_unetI/netI 0.0319
_diffrn_reflns_limit_h_max 14
_diffrn_reflns_limit_h_min -13
_diffrn_reflns_limit_k_max 6
_diffrn_reflns_limit_k_min -16
_diffrn_reflns_limit_l_max 22
_diffrn_reflns_limit_l_min -21
_diffrn_reflns_number 11617
_diffrn_reflns_theta_full 72.21
_diffrn_reflns_theta_max 72.21
_diffrn_reflns_theta_min 4.90
_diffrn_source 'Enhance (Cu) X-ray Source'
_exptl_absorpt_coefficient_mu 1.507
_exptl_absorpt_correction_T_max 1.00000
_exptl_absorpt_correction_T_min 0.77560
_exptl_absorpt_correction_type multi-scan
_exptl_absorpt_process_details
;
CrysAlisPro, Agilent Technologies,
Version 1.171.36.28 (release 01-02-2013 CrysAlis171 .NET)
(compiled Feb  1 2013,16:14:44)
Empirical absorption correction using spherical harmonics,
 implemented in SCALE3 ABSPACK scaling algorithm.
;
_exptl_crystal_density_diffrn 1.484
_exptl_crystal_density_method 'not measured'
_exptl_crystal_F_000 1137
_refine_diff_density_max 0.298
_refine_diff_density_min -0.490
_refine_diff_density_rms 0.053
_refine_ls_extinction_method none
_refine_ls_goodness_of_fit_ref 1.041
_refine_ls_hydrogen_treatment constr
_refine_ls_matrix_type full
_refine_ls_number_parameters 408
_refine_ls_number_reflns 5596
_refine_ls_number_restraints 0
_refine_ls_restrained_S_all 1.041
_refine_ls_R_factor_all 0.0553
_refine_ls_R_factor_gt 0.0488
_refine_ls_shift/su_max 0.001
_refine_ls_shift/su_mean 0.000
_refine_ls_structure_factor_coef Fsqd
_refine_ls_weighting_details 'calc w=1/[\s^2^(Fo^2^)+(0.0840P)^2^+0.8468P] where P=(Fo^2^+2Fc^2^)/3'
_refine_ls_weighting_scheme calc
_refine_ls_wR_factor_gt 0.1368
_refine_ls_wR_factor_ref 0.1427
_reflns_number_gt 4818
_reflns_number_total 5596
_reflns_threshold_expression >2sigma(I)
_cod_data_source_file c7ra01025g2.cif
_cod_data_source_block an-3
_cod_database_code 7227871
_reflns_odcompleteness_completeness 99.80
_reflns_odcompleteness_iscentric 1
_reflns_odcompleteness_theta 66.97
_olex2_refinement_description
;
1. Fixed Uiso
 At 1.2 times of:
  All C(H) groups, All N(H) groups
 At 1.5 times of:
  All C(H,H,H) groups
2.a Aromatic/amide H refined with riding coordinates:
 N1(H1), C15(H15), C23(H23), C8(H8), C7(H7), C9(H9), C13(H13), C12(H12),
 C14(H14), C20(H20), C34(H34), C29(H29), C31(H31), C17(H17), C30(H30), C33(H33),
  C21(H21), C24(H24), C25(H25), C18(H18)
2.b Idealised Me refined as rotating group:
 C4(H4A,H4B,H4C), C22(H22A,H22B,H22C)
;
_olex2_submission_special_instructions 'No special instructions were received'

loop_
_space_group_symop_id
_space_group_symop_operation_xyz
1 'x, y, z'
2 '-x+1/2, y+1/2, -z+1/2'
3 '-x, -y, -z'
4 'x-1/2, -y-1/2, z-1/2'

loop_
_atom_site_label
_atom_site_type_symbol
_atom_site_fract_x
_atom_site_fract_y
_atom_site_fract_z
_atom_site_U_iso_or_equiv
_atom_site_adp_type
_atom_site_occupancy
_atom_site_calc_flag
_atom_site_refinement_flags_posn
O1 O -0.04203(14) 0.74652(12) 0.60049(10) 0.0531(4) Uani 1 d .
O2 O -0.00068(14) 0.94818(12) 0.58858(10) 0.0519(4) Uani 1 d .
N4 N 0.19145(17) 0.72093(14) 0.65096(12) 0.0490(5) Uani 1 d .
N3 N 0.23260(17) 0.90873(15) 0.64330(11) 0.0489(4) Uani 1 d .
C2 C -0.1843(2) 0.86369(17) 0.56134(13) 0.0465(5) Uani 1 d .
N2 N -0.17601(18) 1.02443(15) 0.55370(12) 0.0509(5) Uani 1 d .
N1 N -0.29151(19) 0.99915(16) 0.53601(13) 0.0569(5) Uani 1 d .
H1 H -0.3483 1.0384 0.5245 0.068 Uiso 1 calc R
C15 C -0.1942(2) 0.6627(2) 0.70995(14) 0.0536(6) Uani 1 d .
H15 H -0.1498 0.7188 0.7177 0.064 Uiso 1 calc R
C23 C 0.1677(2) 0.62745(19) 0.65384(17) 0.0598(6) Uani 1 d .
H23 H 0.0921 0.6074 0.6400 0.072 Uiso 1 calc R
C11 C -0.24222(18) 0.63181(18) 0.63483(14) 0.0476(5) Uani 1 d .
C10 C -0.3116(2) 0.54603(19) 0.62556(16) 0.0552(6) Uani 1 d .
C5 C -0.1468(2) 0.76770(17) 0.57773(13) 0.0460(5) Uani 1 d .
C19 C -0.0868(3) 1.3220(2) 0.56945(19) 0.0691(8) Uani 1 d .
C28 C 0.3236(2) 0.85102(19) 0.66816(14) 0.0511(5) Uani 1 d .
C6 C -0.2260(2) 0.68335(18) 0.56985(14) 0.0481(5) Uani 1 d .
C8 C -0.3449(3) 0.5682(2) 0.48976(18) 0.0685(8) Uani 1 d .
H8 H -0.3787 0.5477 0.4416 0.082 Uiso 1 calc R
C7 C -0.2773(2) 0.6514(2) 0.49895(15) 0.0583(6) Uani 1 d .
H7 H -0.2664 0.6862 0.4566 0.070 Uiso 1 calc R
C3 C -0.2966(2) 0.90501(19) 0.54028(14) 0.0521(6) Uani 1 d .
C27 C 0.3015(2) 0.74915(19) 0.67241(14) 0.0496(5) Uani 1 d .
C4 C -0.4113(2) 0.8560(2) 0.52358(19) 0.0677(7) Uani 1 d .
H4A H -0.4168 0.8176 0.4786 0.102 Uiso 1 calc GR
H4B H -0.4704 0.9044 0.5164 0.102 Uiso 1 calc GR
H4C H -0.4199 0.8147 0.5651 0.102 Uiso 1 calc GR
C9 C -0.3616(2) 0.5166(2) 0.5514(2) 0.0686(8) Uani 1 d .
H9 H -0.4068 0.4610 0.5446 0.082 Uiso 1 calc R
C26 C 0.3906(2) 0.6841(2) 0.69602(17) 0.0635(7) Uani 1 d .
C13 C -0.2790(3) 0.5243(3) 0.7600(2) 0.0787(10) Uani 1 d .
H13 H -0.2895 0.4883 0.8019 0.094 Uiso 1 calc R
C12 C -0.3262(2) 0.4945(2) 0.6908(2) 0.0737(9) Uani 1 d .
H12 H -0.3701 0.4380 0.6854 0.088 Uiso 1 calc R
C14 C -0.2139(2) 0.6096(3) 0.76976(17) 0.0706(8) Uani 1 d .
H14 H -0.1833 0.6305 0.8184 0.085 Uiso 1 calc R
C1 C -0.1091(2) 0.94456(16) 0.56965(13) 0.0456(5) Uani 1 d .
C16 C -0.1454(2) 1.12474(18) 0.55803(14) 0.0518(6) Uani 1 d .
C20 C -0.1954(3) 1.2918(2) 0.5437(2) 0.0899(11) Uani 1 d .
H20 H -0.2518 1.3385 0.5295 0.108 Uiso 1 calc R
C34 C 0.5041(3) 0.7236(3) 0.7183(2) 0.0840(10) Uani 1 d .
H34 H 0.5646 0.6817 0.7356 0.101 Uiso 1 calc R
C29 C 0.2505(2) 1.0038(2) 0.63758(16) 0.0594(6) Uani 1 d .
H29 H 0.1886 1.0440 0.6199 0.071 Uiso 1 calc R
C31 C 0.4496(3) 0.9878(3) 0.6829(2) 0.0784(9) Uani 1 d .
H31 H 0.5218 1.0152 0.6963 0.094 Uiso 1 calc R
C17 C -0.0345(3) 1.1535(2) 0.5822(3) 0.0930(13) Uani 1 d .
H17 H 0.0223 1.1070 0.5953 0.112 Uiso 1 calc R
C22 C -0.0541(4) 1.4290(2) 0.5778(3) 0.0971(13) Uani 1 d .
H22A H -0.0960 1.4650 0.5360 0.146 Uiso 1 calc GR
H22B H 0.0263 1.4359 0.5786 0.146 Uiso 1 calc GR
H22C H -0.0720 1.4537 0.6240 0.146 Uiso 1 calc GR
C30 C 0.3583(3) 1.0450(2) 0.65712(19) 0.0731(8) Uani 1 d .
H30 H 0.3677 1.1117 0.6525 0.088 Uiso 1 calc R
C33 C 0.5242(3) 0.8181(3) 0.7145(2) 0.0847(10) Uani 1 d .
H33 H 0.5987 0.8407 0.7287 0.102 Uiso 1 calc R
C21 C -0.2265(3) 1.1938(2) 0.5376(2) 0.0778(9) Uani 1 d .
H21 H -0.3020 1.1761 0.5198 0.093 Uiso 1 calc R
C24 C 0.2520(3) 0.5573(2) 0.6770(2) 0.0708(8) Uani 1 d .
H24 H 0.2326 0.4918 0.6777 0.085 Uiso 1 calc R
C32 C 0.4350(2) 0.8866(2) 0.68942(18) 0.0657(7) Uani 1 d .
C25 C 0.3628(3) 0.5858(2) 0.69848(19) 0.0731(8) Uani 1 d .
H25 H 0.4196 0.5400 0.7147 0.088 Uiso 1 calc R
C18 C -0.0065(3) 1.2514(2) 0.5873(3) 0.0903(12) Uani 1 d .
H18 H 0.0694 1.2692 0.6035 0.108 Uiso 1 calc R
O6 O 0.0367(2) 0.85819(15) 0.74178(11) 0.0732(6) Uani 1 d .
N5 N 0.0851(2) 0.81206(16) 0.79917(12) 0.0557(5) Uani 1 d .
O5 O 0.0266(2) 0.7772(2) 0.84198(14) 0.0878(7) Uani 1 d .
O7 O 0.1895(2) 0.8025(2) 0.81182(13) 0.0864(7) Uani 1 d .
Cu1 Cu 0.08556(3) 0.83430(2) 0.62538(2) 0.04616(14) Uani 1 d .

loop_
_atom_site_aniso_label
_atom_site_aniso_U_11
_atom_site_aniso_U_22
_atom_site_aniso_U_33
_atom_site_aniso_U_23
_atom_site_aniso_U_13
_atom_site_aniso_U_12
O1 0.0433(9) 0.0386(8) 0.0729(11) 0.0044(7) -0.0004(8) -0.0057(7)
O2 0.0451(9) 0.0396(8) 0.0674(10) 0.0082(7) 0.0010(7) -0.0016(7)
N4 0.0462(10) 0.0425(10) 0.0580(11) -0.0001(9) 0.0087(9) 0.0021(8)
N3 0.0456(10) 0.0460(11) 0.0546(11) -0.0017(9) 0.0078(8) -0.0073(8)
C2 0.0445(12) 0.0447(12) 0.0495(12) 0.0010(10) 0.0063(9) 0.0006(10)
N2 0.0500(11) 0.0439(10) 0.0573(11) 0.0006(9) 0.0065(9) 0.0037(9)
N1 0.0484(11) 0.0504(11) 0.0693(13) 0.0006(10) 0.0043(10) 0.0084(9)
C15 0.0406(12) 0.0658(16) 0.0530(13) 0.0040(11) 0.0053(10) 0.0084(11)
C23 0.0581(15) 0.0456(13) 0.0754(17) 0.0018(12) 0.0117(13) 0.0013(11)
C11 0.0356(10) 0.0484(12) 0.0587(13) 0.0078(10) 0.0090(9) 0.0074(9)
C10 0.0398(12) 0.0491(13) 0.0777(17) 0.0112(12) 0.0129(11) 0.0021(10)
C5 0.0435(12) 0.0441(12) 0.0494(12) 0.0010(9) 0.0059(9) -0.0060(10)
C19 0.093(2) 0.0433(14) 0.0769(19) 0.0016(13) 0.0314(17) -0.0024(14)
C28 0.0427(12) 0.0595(14) 0.0527(13) -0.0027(11) 0.0128(10) -0.0036(10)
C6 0.0447(12) 0.0449(12) 0.0530(13) 0.0017(10) 0.0048(10) -0.0021(10)
C8 0.0574(16) 0.0699(18) 0.0723(18) -0.0103(14) -0.0039(13) -0.0131(14)
C7 0.0546(14) 0.0628(16) 0.0540(14) -0.0012(12) 0.0007(11) -0.0078(12)
C3 0.0477(13) 0.0543(14) 0.0538(13) -0.0013(11) 0.0080(10) 0.0018(11)
C27 0.0423(12) 0.0533(13) 0.0545(13) -0.0026(10) 0.0129(10) 0.0044(10)
C4 0.0459(14) 0.0683(17) 0.086(2) -0.0001(15) 0.0060(13) 0.0002(13)
C9 0.0503(15) 0.0518(15) 0.101(2) -0.0042(15) 0.0069(14) -0.0105(12)
C26 0.0486(14) 0.0751(18) 0.0689(17) 0.0021(14) 0.0163(12) 0.0145(13)
C13 0.0640(18) 0.094(2) 0.084(2) 0.0382(19) 0.0306(17) 0.0229(17)
C12 0.0513(15) 0.0643(17) 0.112(3) 0.0303(18) 0.0318(17) 0.0096(13)
C14 0.0536(15) 0.102(2) 0.0584(15) 0.0149(16) 0.0146(12) 0.0252(16)
C1 0.0487(12) 0.0409(11) 0.0462(11) 0.0024(9) 0.0061(10) 0.0018(9)
C16 0.0645(15) 0.0409(12) 0.0513(13) 0.0014(10) 0.0144(11) 0.0043(11)
C20 0.095(3) 0.0472(16) 0.119(3) 0.0124(17) -0.003(2) 0.0152(17)
C34 0.0435(15) 0.098(3) 0.110(3) 0.006(2) 0.0146(16) 0.0144(16)
C29 0.0630(16) 0.0478(13) 0.0671(16) 0.0018(12) 0.0115(12) -0.0136(12)
C31 0.0545(17) 0.089(2) 0.093(2) -0.0073(19) 0.0149(16) -0.0268(16)
C17 0.0640(19) 0.0454(15) 0.171(4) -0.0094(19) 0.024(2) 0.0051(14)
C22 0.116(3) 0.0479(16) 0.132(3) 0.0078(19) 0.034(3) -0.0052(19)
C30 0.081(2) 0.0597(17) 0.081(2) -0.0079(15) 0.0224(17) -0.0299(16)
C33 0.0376(14) 0.114(3) 0.101(3) -0.004(2) 0.0105(15) -0.0031(16)
C21 0.073(2) 0.0496(15) 0.102(2) 0.0049(15) -0.0088(17) 0.0085(14)
C24 0.078(2) 0.0458(14) 0.092(2) 0.0042(14) 0.0260(17) 0.0103(14)
C32 0.0469(14) 0.0782(19) 0.0731(17) -0.0071(15) 0.0139(12) -0.0102(13)
C25 0.0681(18) 0.0642(18) 0.090(2) 0.0073(16) 0.0211(16) 0.0279(15)
C18 0.069(2) 0.0511(16) 0.156(4) -0.012(2) 0.035(2) -0.0055(14)
O6 0.0946(16) 0.0655(12) 0.0614(12) 0.0090(9) 0.0194(11) 0.0232(11)
N5 0.0699(15) 0.0459(11) 0.0506(11) -0.0079(9) 0.0088(10) 0.0000(10)
O5 0.0903(17) 0.0973(18) 0.0773(14) 0.0206(13) 0.0196(13) -0.0040(14)
O7 0.0660(14) 0.117(2) 0.0727(14) -0.0087(13) 0.0031(11) 0.0063(14)
Cu1 0.0393(2) 0.0369(2) 0.0596(2) 0.00318(13) 0.00232(15) -0.00322(12)

loop_
_atom_type_symbol
_atom_type_description
_atom_type_scat_dispersion_real
_atom_type_scat_dispersion_imag
_atom_type_scat_source
C C 0.0181 0.0091 'International Tables Vol C Tables 4.2.6.8 and 6.1.1.4'
H H 0.0000 0.0000 'International Tables Vol C Tables 4.2.6.8 and 6.1.1.4'
N N 0.0311 0.0180 'International Tables Vol C Tables 4.2.6.8 and 6.1.1.4'
O O 0.0492 0.0322 'International Tables Vol C Tables 4.2.6.8 and 6.1.1.4'
Cu Cu -1.9646 0.5888 'International Tables Vol C Tables 4.2.6.8 and 6.1.1.4'

loop_
_geom_angle_atom_site_label_1
_geom_angle_atom_site_label_2
_geom_angle_atom_site_label_3
_geom_angle
C5 O1 Cu1 128.02(15)
C1 O2 Cu1 120.76(15)
C23 N4 C27 118.1(2)
C23 N4 Cu1 129.47(18)
C27 N4 Cu1 112.24(16)
C28 N3 Cu1 112.23(16)
C29 N3 C28 118.1(2)
C29 N3 Cu1 129.56(19)
C5 C2 C3 132.0(2)
C5 C2 C1 122.9(2)
C1 C2 C3 104.9(2)
N1 N2 C16 119.0(2)
C1 N2 N1 111.3(2)
C1 N2 C16 129.6(2)
N2 N1 H1 126.6
C3 N1 N2 106.8(2)
C3 N1 H1 126.6
C11 C15 H15 120.2
C14 C15 H15 120.2
C14 C15 C11 119.5(3)
N4 C23 H23 118.8
N4 C23 C24 122.4(3)
C24 C23 H23 118.8
C10 C11 C15 118.4(2)
C6 C11 C15 122.9(2)
C6 C11 C10 118.7(2)
C9 C10 C11 118.5(2)
C12 C10 C11 118.3(3)
C12 C10 C9 123.2(3)
O1 C5 C2 122.4(2)
O1 C5 C6 114.9(2)
C2 C5 C6 122.7(2)
C20 C19 C22 122.7(3)
C20 C19 C18 116.5(3)
C18 C19 C22 120.7(4)
N3 C28 C27 116.6(2)
N3 C28 C32 123.2(3)
C32 C28 C27 120.1(3)
C11 C6 C5 119.6(2)
C7 C6 C11 120.2(2)
C7 C6 C5 120.0(2)
C7 C8 H8 120.0
C9 C8 H8 120.0
C9 C8 C7 120.0(3)
C6 C7 C8 121.2(3)
C6 C7 H7 119.4
C8 C7 H7 119.4
C2 C3 C4 130.0(2)
N1 C3 C2 111.0(2)
N1 C3 C4 119.0(2)
N4 C27 C28 116.3(2)
N4 C27 C26 123.1(3)
C26 C27 C28 120.5(2)
C3 C4 H4A 109.5
C3 C4 H4B 109.5
C3 C4 H4C 109.5
H4A C4 H4B 109.5
H4A C4 H4C 109.5
H4B C4 H4C 109.5
C10 C9 H9 119.3
C8 C9 C10 121.4(3)
C8 C9 H9 119.3
C27 C26 C34 117.8(3)
C27 C26 C25 117.4(3)
C25 C26 C34 124.8(3)
C12 C13 H13 119.9
C12 C13 C14 120.2(3)
C14 C13 H13 119.9
C10 C12 H12 119.0
C13 C12 C10 122.0(3)
C13 C12 H12 119.0
C15 C14 C13 121.6(3)
C15 C14 H14 119.2
C13 C14 H14 119.2
O2 C1 C2 130.4(2)
O2 C1 N2 123.5(2)
N2 C1 C2 106.1(2)
C17 C16 N2 121.3(2)
C21 C16 N2 120.0(3)
C21 C16 C17 118.7(3)
C19 C20 H20 118.5
C19 C20 C21 123.0(3)
C21 C20 H20 118.5
C26 C34 H34 119.2
C33 C34 C26 121.5(3)
C33 C34 H34 119.2
N3 C29 H29 118.8
N3 C29 C30 122.3(3)
C30 C29 H29 118.8
C30 C31 H31 120.1
C30 C31 C32 119.9(3)
C32 C31 H31 120.1
C16 C17 H17 119.7
C16 C17 C18 120.6(3)
C18 C17 H17 119.7
C19 C22 H22A 109.5
C19 C22 H22B 109.5
C19 C22 H22C 109.5
H22A C22 H22B 109.5
H22A C22 H22C 109.5
H22B C22 H22C 109.5
C29 C30 H30 120.1
C31 C30 C29 119.9(3)
C31 C30 H30 120.1
C34 C33 H33 119.0
C34 C33 C32 122.1(3)
C32 C33 H33 119.0
C16 C21 C20 119.3(3)
C16 C21 H21 120.4
C20 C21 H21 120.4
C23 C24 H24 120.3
C25 C24 C23 119.4(3)
C25 C24 H24 120.3
C28 C32 C31 116.6(3)
C28 C32 C33 118.0(3)
C31 C32 C33 125.5(3)
C26 C25 H25 120.2
C24 C25 C26 119.5(3)
C24 C25 H25 120.2
C19 C18 C17 121.8(4)
C19 C18 H18 119.1
C17 C18 H18 119.1
N5 O6 Cu1 121.54(17)
O5 N5 O6 119.1(3)
O5 N5 O7 120.9(3)
O7 N5 O6 120.0(3)
O1 Cu1 N4 90.17(8)
O1 Cu1 N3 170.39(8)
O1 Cu1 O6 88.83(9)
O2 Cu1 O1 94.64(7)
O2 Cu1 N4 170.46(8)
O2 Cu1 N3 92.05(8)
O2 Cu1 O6 89.38(8)
N4 Cu1 O6 98.97(8)
N3 Cu1 N4 82.25(8)
N3 Cu1 O6 98.15(9)

loop_
_geom_bond_atom_site_label_1
_geom_bond_atom_site_label_2
_geom_bond_distance
O1 C5 1.273(3)
O1 Cu1 1.9274(16)
O2 C1 1.274(3)
O2 Cu1 1.9214(16)
N4 C23 1.318(3)
N4 C27 1.354(3)
N4 Cu1 2.004(2)
N3 C28 1.351(3)
N3 C29 1.330(3)
N3 Cu1 2.0026(19)
C2 C5 1.406(3)
C2 C3 1.438(3)
C2 C1 1.418(3)
N2 N1 1.398(3)
N2 C1 1.356(3)
N2 C16 1.424(3)
N1 H1 0.8600
N1 C3 1.298(3)
C15 H15 0.9300
C15 C11 1.433(4)
C15 C14 1.358(4)
C23 H23 0.9300
C23 C24 1.399(4)
C11 C10 1.432(3)
C11 C6 1.412(3)
C10 C9 1.418(4)
C10 C12 1.411(4)
C5 C6 1.485(3)
C19 C20 1.357(5)
C19 C22 1.521(4)
C19 C18 1.360(5)
C28 C27 1.429(4)
C28 C32 1.399(4)
C6 C7 1.382(4)
C8 H8 0.9300
C8 C7 1.391(4)
C8 C9 1.363(5)
C7 H7 0.9300
C3 C4 1.503(4)
C27 C26 1.392(4)
C4 H4A 0.9600
C4 H4B 0.9600
C4 H4C 0.9600
C9 H9 0.9300
C26 C34 1.444(5)
C26 C25 1.393(4)
C13 H13 0.9300
C13 C12 1.334(5)
C13 C14 1.399(5)
C12 H12 0.9300
C14 H14 0.9300
C16 C17 1.370(5)
C16 C21 1.356(4)
C20 H20 0.9300
C20 C21 1.395(4)
C34 H34 0.9300
C34 C33 1.325(5)
C29 H29 0.9300
C29 C30 1.388(4)
C31 H31 0.9300
C31 C30 1.353(5)
C31 C32 1.409(5)
C17 H17 0.9300
C17 C18 1.384(4)
C22 H22A 0.9600
C22 H22B 0.9600
C22 H22C 0.9600
C30 H30 0.9300
C33 H33 0.9300
C33 C32 1.428(5)
C21 H21 0.9300
C24 H24 0.9300
C24 C25 1.364(5)
C25 H25 0.9300
C18 H18 0.9300
O6 N5 1.258(3)
O6 Cu1 2.303(2)
N5 O5 1.229(3)
N5 O7 1.229(3)

loop_
_geom_torsion_atom_site_label_1
_geom_torsion_atom_site_label_2
_geom_torsion_atom_site_label_3
_geom_torsion_atom_site_label_4
_geom_torsion
O1 C5 C6 C11 66.6(3)
O1 C5 C6 C7 -108.9(3)
N4 C23 C24 C25 0.9(5)
N4 C27 C26 C34 -179.3(3)
N4 C27 C26 C25 -1.1(4)
N3 C28 C27 N4 0.1(3)
N3 C28 C27 C26 178.8(2)
N3 C28 C32 C31 -0.8(4)
N3 C28 C32 C33 -179.8(3)
N3 C29 C30 C31 0.1(5)
C2 C5 C6 C11 -113.4(3)
C2 C5 C6 C7 71.1(3)
N2 N1 C3 C2 0.2(3)
N2 N1 C3 C4 -179.7(2)
N2 C16 C17 C18 -178.9(3)
N2 C16 C21 C20 178.6(3)
N1 N2 C1 O2 -178.9(2)
N1 N2 C1 C2 0.5(3)
N1 N2 C16 C17 173.6(3)
N1 N2 C16 C21 -6.7(4)
C15 C11 C10 C9 178.4(2)
C15 C11 C10 C12 -2.0(3)
C15 C11 C6 C5 6.4(4)
C15 C11 C6 C7 -178.1(2)
C23 N4 C27 C28 179.8(2)
C23 N4 C27 C26 1.1(4)
C23 N4 Cu1 O1 -5.5(2)
C23 N4 Cu1 O2 -125.9(5)
C23 N4 Cu1 N3 -179.6(2)
C23 N4 Cu1 O6 83.3(2)
C23 C24 C25 C26 -0.9(5)
C11 C15 C14 C13 0.8(4)
C11 C10 C9 C8 -0.1(4)
C11 C10 C12 C13 1.1(4)
C11 C6 C7 C8 -0.4(4)
C10 C11 C6 C5 -175.0(2)
C10 C11 C6 C7 0.5(4)
C5 O1 Cu1 O2 -8.4(2)
C5 O1 Cu1 N4 179.9(2)
C5 O1 Cu1 N3 -142.4(4)
C5 O1 Cu1 O6 80.9(2)
C5 C2 C3 N1 175.2(3)
C5 C2 C3 C4 -5.0(5)
C5 C2 C1 O2 3.3(4)
C5 C2 C1 N2 -176.0(2)
C5 C6 C7 C8 175.0(3)
C19 C20 C21 C16 -0.1(6)
C28 N3 C29 C30 -0.9(4)
C28 N3 Cu1 O1 -43.0(6)
C28 N3 Cu1 O2 -177.16(17)
C28 N3 Cu1 N4 -4.84(17)
C28 N3 Cu1 O6 93.18(17)
C28 C27 C26 C34 2.1(4)
C28 C27 C26 C25 -179.7(3)
C6 C11 C10 C9 -0.2(3)
C6 C11 C10 C12 179.3(2)
C7 C8 C9 C10 0.2(5)
C3 C2 C5 O1 -175.2(2)
C3 C2 C5 C6 4.9(4)
C3 C2 C1 O2 179.0(2)
C3 C2 C1 N2 -0.4(3)
C27 N4 C23 C24 -1.0(4)
C27 N4 Cu1 O1 178.95(17)
C27 N4 Cu1 O2 58.6(5)
C27 N4 Cu1 N3 4.87(17)
C27 N4 Cu1 O6 -92.21(18)
C27 C28 C32 C31 179.5(3)
C27 C28 C32 C33 0.5(4)
C27 C26 C34 C33 -1.9(5)
C27 C26 C25 C24 1.0(5)
C9 C10 C12 C13 -179.4(3)
C9 C8 C7 C6 0.1(5)
C26 C34 C33 C32 0.9(6)
C12 C10 C9 C8 -179.6(3)
C12 C13 C14 C15 -1.8(4)
C14 C15 C11 C10 1.1(3)
C14 C15 C11 C6 179.7(2)
C14 C13 C12 C10 0.8(5)
C1 O2 Cu1 O1 9.49(19)
C1 O2 Cu1 N4 129.5(4)
C1 O2 Cu1 N3 -177.42(19)
C1 O2 Cu1 O6 -79.29(19)
C1 C2 C5 O1 -0.8(4)
C1 C2 C5 C6 179.2(2)
C1 C2 C3 N1 0.1(3)
C1 C2 C3 C4 179.9(3)
C1 N2 N1 C3 -0.5(3)
C1 N2 C16 C17 -1.1(5)
C1 N2 C16 C21 178.5(3)
C16 N2 N1 C3 -176.1(2)
C16 N2 C1 O2 -3.9(4)
C16 N2 C1 C2 175.6(2)
C16 C17 C18 C19 0.6(7)
C20 C19 C18 C17 -2.2(6)
C34 C26 C25 C24 179.1(3)
C34 C33 C32 C28 -0.2(5)
C34 C33 C32 C31 -179.1(4)
C29 N3 C28 C27 -179.0(2)
C29 N3 C28 C32 1.2(4)
C29 N3 Cu1 O1 140.4(4)
C29 N3 Cu1 O2 6.3(2)
C29 N3 Cu1 N4 178.6(2)
C29 N3 Cu1 O6 -83.3(2)
C17 C16 C21 C20 -1.7(6)
C22 C19 C20 C21 -178.5(4)
C22 C19 C18 C17 178.2(4)
C30 C31 C32 C28 0.0(5)
C30 C31 C32 C33 178.9(3)
C21 C16 C17 C18 1.5(6)
C32 C28 C27 N4 179.8(2)
C32 C28 C27 C26 -1.5(4)
C32 C31 C30 C29 0.4(5)
C25 C26 C34 C33 -179.9(4)
C18 C19 C20 C21 2.0(6)
N5 O6 Cu1 O1 97.3(2)
N5 O6 Cu1 O2 -168.1(2)
N5 O6 Cu1 N4 7.3(2)
N5 O6 Cu1 N3 -76.1(2)
Cu1 O1 C5 C2 5.2(3)
Cu1 O1 C5 C6 -174.80(16)
Cu1 O2 C1 C2 -9.1(4)
Cu1 O2 C1 N2 170.20(17)
Cu1 N4 C23 C24 -176.3(2)
Cu1 N4 C27 C28 -4.1(3)
Cu1 N4 C27 C26 177.2(2)
Cu1 N3 C28 C27 4.0(3)
Cu1 N3 C28 C32 -175.7(2)
Cu1 N3 C29 C30 175.5(2)
Cu1 O6 N5 O5 -135.5(2)
Cu1 O6 N5 O7 44.6(3)

loop_
_smtbx_masks_void_nr
_smtbx_masks_void_average_x
_smtbx_masks_void_average_y
_smtbx_masks_void_average_z
_smtbx_masks_void_volume
_smtbx_masks_void_count_electrons
1 0.054 0.180 0.965 10.3 0.2
2 -0.054 0.820 0.035 10.3 0.2
3 0.446 0.680 0.535 10.3 0.2
4 0.554 0.320 0.465 10.3 0.2
